data_7022293
loop_
_publ_author_name
'Xu, Feng'
'Tao, Tao'
'Zhang, Kun'
'Wang, Xiao-Xu'
'Huang, Wei'
'You, Xiao-Zeng'

_publ_section_title
;
 C-C bond cleavage in acetonitrile by copper(II)-bipyridine complexes and
 in situ formation of cyano-bridged mixed-valent copper complexes.
;
_journal_issue 10
_journal_name_full 'Dalton transactions (Cambridge, England : 2003)'
_journal_page_first 3631
_journal_page_last 3645
_journal_paper_doi 10.1039/c2dt32281a
_journal_volume 42
_journal_year 2013
_chemical_formula_moiety 'C27 H22 Cu2 N8, (C2 H3 N), (B F4)'
_chemical_formula_sum 'C29 H25 B Cu2 F4 N9'
_chemical_formula_weight 713.47
_chemical_name_systematic
;
?
;
_space_group_IT_number 33
_symmetry_cell_setting orthorhombic
_symmetry_space_group_name_Hall 'P 2c -2n'
_symmetry_space_group_name_H-M 'P n a 21'
_atom_sites_solution_hydrogens geom
_atom_sites_solution_primary direct
_atom_sites_solution_secondary difmap
_audit_creation_method SHELXL-97
_cell_angle_alpha 90.00
_cell_angle_beta 90.00
_cell_angle_gamma 90.00
_cell_formula_units_Z 4
_cell_length_a 25.707(6)
_cell_length_b 10.625(3)
_cell_length_c 11.749(3)
_cell_measurement_reflns_used 1379
_cell_measurement_temperature 291(2)
_cell_measurement_theta_max 16.123
_cell_measurement_theta_min 2.349
_cell_volume 3209.1(14)
_computing_cell_refinement SMART
_computing_data_collection 'SMART (Bruker 2000)'
_computing_data_reduction 'SAINT (Bruker 2000)'
_computing_molecular_graphics SHELXTL
_computing_publication_material SHELXTL
_computing_structure_refinement 'SHELXTL (BRUKER 2000)'
_computing_structure_solution 'SHELXTL (BRUKER 2000)'
_diffrn_ambient_temperature 291(2)
_diffrn_detector_area_resol_mean 0
_diffrn_measured_fraction_theta_full 0.998
_diffrn_measured_fraction_theta_max 0.998
_diffrn_measurement_device_type 'Bruker Smart Apex CCD area detector'
_diffrn_measurement_method '\f and \w scans'
_diffrn_radiation_monochromator graphite
_diffrn_radiation_source 'fine-focus sealed tube'
_diffrn_radiation_type MoK\a
_diffrn_radiation_wavelength 0.71073
_diffrn_reflns_av_R_equivalents 0.1209
_diffrn_reflns_av_sigmaI/netI 0.1682
_diffrn_reflns_limit_h_max 30
_diffrn_reflns_limit_h_min -30
_diffrn_reflns_limit_k_max 10
_diffrn_reflns_limit_k_min -12
_diffrn_reflns_limit_l_max 13
_diffrn_reflns_limit_l_min -13
_diffrn_reflns_number 15623
_diffrn_reflns_theta_full 25.00
_diffrn_reflns_theta_max 25.00
_diffrn_reflns_theta_min 2.07
_diffrn_standards_decay_% 0
_diffrn_standards_interval_count 0
_diffrn_standards_interval_time 0
_diffrn_standards_number 0
_exptl_absorpt_coefficient_mu 1.383
_exptl_absorpt_correction_T_max 0.8741
_exptl_absorpt_correction_T_min 0.8741
_exptl_absorpt_correction_type multi-scan
_exptl_absorpt_process_details 'SADABS, Bruker(2000)'
_exptl_crystal_colour brown
_exptl_crystal_density_diffrn 1.477
_exptl_crystal_density_method 'not measured'
_exptl_crystal_description lamella
_exptl_crystal_F_000 1444
_exptl_crystal_size_max 0.10
_exptl_crystal_size_mid 0.10
_exptl_crystal_size_min 0.10
_refine_diff_density_max 0.252
_refine_diff_density_min -0.249
_refine_diff_density_rms 0.050
_refine_ls_abs_structure_details 'Flack H D (1983), Acta Cryst. A39, 876-881'
_refine_ls_abs_structure_Flack -0.007(16)
_refine_ls_extinction_method none
_refine_ls_goodness_of_fit_ref 0.707
_refine_ls_hydrogen_treatment constr
_refine_ls_matrix_type full
_refine_ls_number_parameters 407
_refine_ls_number_reflns 5581
_refine_ls_number_restraints 1
_refine_ls_restrained_S_all 0.707
_refine_ls_R_factor_all 0.1432
_refine_ls_R_factor_gt 0.0461
_refine_ls_shift/su_max 0.000
_refine_ls_shift/su_mean 0.000
_refine_ls_structure_factor_coef Fsqd
_refine_ls_weighting_details 'calc w=1/[\s^2^(Fo^2^)+(0.0123P)^2^] where P=(Fo^2^+2Fc^2^)/3'
_refine_ls_weighting_scheme calc
_refine_ls_wR_factor_gt 0.0652
_refine_ls_wR_factor_ref 0.0781
_reflns_number_gt 2257
_reflns_number_total 5581
_reflns_threshold_expression >2sigma(I)
_cod_data_source_file c2dt32281a.txt
_cod_data_source_block 2
_cod_depositor_comments
;
The following automatic conversions were performed:

'_symmetry_cell_setting' value 'Orthorhombic' changed to
'orthorhombic' according to
/home/saulius/struct/CIF-dictionaries/cif_core.dic dictionary named
'cif_core.dic' version 2.4.2 from 2011-04-26.

Automatic conversion script
Id: cif_fix_values 1891 2012-01-12 08:04:46Z andrius 
;
_cod_database_code 7022293

loop_
_symmetry_equiv_pos_as_xyz
'x, y, z'
'-x, -y, z+1/2'
'-x+1/2, y+1/2, z+1/2'
'x+1/2, -y+1/2, z'

loop_
_atom_site_label
_atom_site_type_symbol
_atom_site_fract_x
_atom_site_fract_y
_atom_site_fract_z
_atom_site_U_iso_or_equiv
_atom_site_adp_type
_atom_site_occupancy
_atom_site_symmetry_multiplicity
_atom_site_calc_flag
_atom_site_refinement_flags
Cu1 Cu 0.19783(3) 0.13692(7) 0.43737(8) 0.0654(3) Uani 1 1 d .
Cu2 Cu 0.25906(3) 0.17896(7) 0.03658(8) 0.0671(3) Uani 1 1 d .
N1 N 0.2612(3) 0.2032(6) 0.5172(6) 0.074(2) Uani 1 1 d .
N2 N 0.1655(3) 0.2490(5) 0.5564(5) 0.0555(16) Uani 1 1 d .
N3 N 0.1307(2) 0.0743(6) 0.3761(6) 0.0714(19) Uani 1 1 d .
N4 N 0.0054(3) -0.1283(7) 0.2430(6) 0.122(3) Uani 1 1 d .
H4A H -0.0092 -0.1867 0.2824 0.146 Uiso 1 1 d R
H4B H -0.0045 -0.1144 0.1742 0.146 Uiso 1 1 d R
N5 N 0.2296(2) 0.1419(5) 0.2829(5) 0.0680(18) Uani 1 1 d .
N6 N 0.3060(3) 0.0691(4) -0.0634(6) 0.0605(14) Uani 1 1 d .
N7 N 0.2055(3) 0.0939(5) -0.0707(6) 0.0636(16) Uani 1 1 d .
N8 N 0.2177(2) -0.0426(7) 0.4830(5) 0.080(2) Uani 1 1 d .
C1 C 0.3105(4) 0.1725(7) 0.4895(6) 0.087(3) Uani 1 1 d .
H1 H 0.3163 0.1263 0.4235 0.104 Uiso 1 1 calc R
C2 C 0.3528(4) 0.2071(8) 0.5551(10) 0.101(3) Uani 1 1 d .
H2 H 0.3866 0.1850 0.5349 0.121 Uiso 1 1 calc R
C3 C 0.3424(4) 0.2765(9) 0.6529(10) 0.102(3) Uani 1 1 d .
H3 H 0.3700 0.3028 0.6983 0.122 Uiso 1 1 calc R
C4 C 0.2945(4) 0.3061(7) 0.6832(7) 0.081(3) Uani 1 1 d .
H4 H 0.2880 0.3508 0.7497 0.097 Uiso 1 1 calc R
C5 C 0.2533(3) 0.2679(7) 0.6113(7) 0.061(2) Uani 1 1 d .
C6 C 0.1979(4) 0.2964(6) 0.6355(7) 0.063(2) Uani 1 1 d .
C7 C 0.1805(4) 0.3655(7) 0.7248(7) 0.078(2) Uani 1 1 d .
H7 H 0.2038 0.3952 0.7792 0.094 Uiso 1 1 calc R
C8 C 0.1284(5) 0.3912(9) 0.7345(9) 0.110(3) Uani 1 1 d .
H8 H 0.1162 0.4404 0.7943 0.131 Uiso 1 1 calc R
C9 C 0.0943(4) 0.3440(8) 0.6552(9) 0.092(3) Uani 1 1 d .
H9 H 0.0587 0.3583 0.6600 0.110 Uiso 1 1 calc R
C10 C 0.1153(4) 0.2757(7) 0.5702(7) 0.080(3) Uani 1 1 d .
H10 H 0.0925 0.2442 0.5158 0.096 Uiso 1 1 calc R
C11 C 0.1123(3) 0.0971(7) 0.2747(8) 0.076(2) Uani 1 1 d .
H11 H 0.1284 0.1595 0.2318 0.091 Uiso 1 1 calc R
C12 C 0.0703(4) 0.0348(9) 0.2268(7) 0.088(3) Uani 1 1 d .
H12 H 0.0588 0.0550 0.1540 0.105 Uiso 1 1 calc R
C13 C 0.0460(3) -0.0580(9) 0.2894(9) 0.077(2) Uani 1 1 d .
C14 C 0.0627(4) -0.0802(8) 0.3980(8) 0.094(3) Uani 1 1 d .
H14 H 0.0464 -0.1385 0.4450 0.112 Uiso 1 1 calc R
C15 C 0.1039(3) -0.0131(8) 0.4330(8) 0.082(2) Uani 1 1 d .
H15 H 0.1154 -0.0296 0.5066 0.099 Uiso 1 1 calc R
C16 C 0.2448(3) 0.1454(7) 0.1890(7) 0.070(2) Uani 1 1 d .
C17 C 0.3586(3) 0.0714(6) -0.0690(9) 0.075(2) Uani 1 1 d .
H17 H 0.3762 0.1138 -0.0113 0.090 Uiso 1 1 calc R
C18 C 0.3879(3) 0.0170(8) -0.1518(8) 0.079(3) Uani 1 1 d .
H18 H 0.4240 0.0207 -0.1489 0.095 Uiso 1 1 calc R
C19 C 0.3636(4) -0.0424(8) -0.2384(8) 0.091(3) Uani 1 1 d .
H19 H 0.3823 -0.0798 -0.2971 0.110 Uiso 1 1 calc R
C20 C 0.3091(4) -0.0453(7) -0.2362(7) 0.077(2) Uani 1 1 d .
H20 H 0.2915 -0.0861 -0.2946 0.092 Uiso 1 1 calc R
C21 C 0.2815(3) 0.0093(6) -0.1518(7) 0.059(2) Uani 1 1 d .
C22 C 0.2253(3) 0.0147(7) -0.1481(7) 0.057(2) Uani 1 1 d .
C23 C 0.1930(4) -0.0549(7) -0.2203(7) 0.083(3) Uani 1 1 d .
H23 H 0.2069 -0.1108 -0.2730 0.099 Uiso 1 1 calc R
C24 C 0.1398(4) -0.0383(9) -0.2112(8) 0.103(3) Uani 1 1 d .
H24 H 0.1176 -0.0822 -0.2595 0.124 Uiso 1 1 calc R
C25 C 0.1199(4) 0.0404(9) -0.1335(8) 0.093(3) Uani 1 1 d .
H25 H 0.0842 0.0513 -0.1273 0.111 Uiso 1 1 calc R
C26 C 0.1526(4) 0.1035(7) -0.0645(9) 0.083(2) Uani 1 1 d .
H26 H 0.1383 0.1564 -0.0097 0.100 Uiso 1 1 calc R
C27 C 0.2276(3) -0.1519(8) 0.4986(5) 0.068(2) Uani 1 1 d .
N9 N 0.4884(4) 0.3149(12) 0.4842(8) 0.153(5) Uani 1 1 d .
C28 C 0.4807(5) 0.2613(13) 0.4049(11) 0.123(4) Uani 1 1 d .
C29 C 0.4751(4) 0.1914(10) 0.3025(10) 0.167(5) Uani 1 1 d .
H29A H 0.5076 0.1911 0.2619 0.250 Uiso 1 1 calc R
H29B H 0.4487 0.2294 0.2560 0.250 Uiso 1 1 calc R
H29C H 0.4653 0.1064 0.3203 0.250 Uiso 1 1 calc R
F1 F 0.4495(3) 0.7812(7) 0.5422(8) 0.242(4) Uani 1 1 d .
F2 F 0.5117(3) 0.9002(11) 0.5459(7) 0.293(7) Uani 1 1 d .
F3 F 0.4798(2) 0.8588(7) 0.3885(5) 0.178(3) Uani 1 1 d .
F4 F 0.4385(4) 0.9648(9) 0.5015(8) 0.320(8) Uani 1 1 d .
B1 B 0.4731(8) 0.8718(19) 0.4940(14) 0.136(6) Uani 1 1 d .

loop_
_atom_site_aniso_label
_atom_site_aniso_U_11
_atom_site_aniso_U_22
_atom_site_aniso_U_33
_atom_site_aniso_U_23
_atom_site_aniso_U_13
_atom_site_aniso_U_12
Cu1 0.0675(6) 0.0731(5) 0.0557(5) -0.0078(6) 0.0036(6) -0.0065(5)
Cu2 0.0811(7) 0.0681(5) 0.0522(5) -0.0047(6) 0.0060(7) -0.0004(5)
N1 0.074(5) 0.077(5) 0.070(6) -0.032(4) 0.009(4) -0.019(4)
N2 0.061(4) 0.057(4) 0.049(4) -0.003(4) 0.004(4) -0.004(3)
N3 0.074(5) 0.089(5) 0.052(4) 0.002(4) 0.008(4) -0.016(4)
N4 0.084(6) 0.154(6) 0.126(7) -0.035(6) 0.009(5) -0.035(5)
N5 0.083(5) 0.069(4) 0.052(4) -0.003(4) -0.005(4) -0.004(3)
N6 0.074(5) 0.054(3) 0.053(4) -0.015(4) -0.001(4) -0.006(3)
N7 0.068(5) 0.069(4) 0.054(4) -0.013(5) 0.005(4) 0.005(3)
N8 0.090(5) 0.083(5) 0.068(5) -0.009(4) -0.013(3) -0.030(4)
C1 0.052(6) 0.120(7) 0.089(7) -0.024(5) 0.014(5) -0.008(6)
C2 0.066(7) 0.112(8) 0.124(9) 0.001(8) 0.003(8) -0.012(6)
C3 0.080(9) 0.101(8) 0.125(10) 0.004(7) -0.019(7) -0.034(7)
C4 0.078(7) 0.086(7) 0.078(6) -0.027(5) -0.004(6) -0.024(6)
C5 0.062(6) 0.052(5) 0.069(6) 0.000(4) -0.002(5) -0.016(5)
C6 0.085(7) 0.052(5) 0.053(5) 0.001(4) 0.009(5) -0.016(5)
C7 0.088(7) 0.076(6) 0.071(6) -0.025(5) 0.004(5) -0.007(6)
C8 0.109(10) 0.095(8) 0.125(10) -0.014(7) 0.051(8) -0.001(7)
C9 0.059(7) 0.094(8) 0.123(9) -0.013(7) 0.018(7) -0.004(6)
C10 0.095(8) 0.070(6) 0.074(7) -0.005(5) 0.010(6) -0.007(5)
C11 0.082(7) 0.074(6) 0.071(6) -0.008(5) -0.003(5) -0.007(5)
C12 0.085(7) 0.095(7) 0.082(7) -0.005(6) -0.023(6) -0.009(6)
C13 0.049(6) 0.083(7) 0.098(8) -0.027(6) -0.007(6) -0.011(5)
C14 0.070(7) 0.124(8) 0.087(9) -0.015(6) -0.002(6) -0.017(6)
C15 0.074(6) 0.118(7) 0.055(5) -0.012(7) 0.013(6) 0.004(5)
C16 0.069(6) 0.080(6) 0.060(5) 0.013(5) -0.005(4) -0.009(5)
C17 0.070(6) 0.074(5) 0.081(6) -0.009(6) -0.008(7) 0.002(5)
C18 0.068(7) 0.082(7) 0.089(7) -0.009(6) 0.019(6) 0.003(5)
C19 0.105(9) 0.083(7) 0.086(8) -0.011(6) 0.046(7) 0.006(6)
C20 0.102(8) 0.074(6) 0.055(6) -0.016(4) -0.005(6) -0.013(6)
C21 0.083(7) 0.050(5) 0.043(5) 0.004(4) 0.012(5) 0.006(5)
C22 0.060(6) 0.059(6) 0.053(5) 0.004(4) -0.007(5) 0.002(5)
C23 0.100(8) 0.088(6) 0.060(6) -0.010(5) -0.002(6) -0.011(6)
C24 0.088(8) 0.133(10) 0.088(8) -0.003(7) -0.041(7) -0.037(7)
C25 0.067(8) 0.117(9) 0.093(8) -0.016(6) 0.006(6) 0.005(6)
C26 0.080(7) 0.100(7) 0.069(5) 0.001(7) -0.001(7) 0.002(5)
C27 0.069(5) 0.083(6) 0.051(5) -0.002(4) 0.006(4) -0.017(5)
N9 0.102(7) 0.216(12) 0.141(12) -0.038(8) -0.001(7) -0.025(7)
C28 0.079(8) 0.163(14) 0.126(13) 0.009(9) 0.017(9) -0.002(8)
C29 0.192(13) 0.180(13) 0.128(10) -0.028(9) 0.025(10) 0.017(9)
F1 0.261(9) 0.213(8) 0.251(9) 0.040(8) -0.008(9) -0.134(7)
F2 0.238(10) 0.501(17) 0.139(6) 0.010(9) -0.057(7) -0.203(11)
F3 0.129(6) 0.294(9) 0.112(5) -0.040(6) -0.007(4) 0.022(5)
F4 0.376(15) 0.279(10) 0.305(16) -0.003(9) 0.112(11) 0.183(11)
B1 0.147(17) 0.180(17) 0.081(10) -0.072(10) 0.008(11) -0.051(14)

loop_
_atom_type_symbol
_atom_type_description
_atom_type_scat_dispersion_real
_atom_type_scat_dispersion_imag
_atom_type_scat_source
C C 0.0033 0.0016 'International Tables Vol C Tables 4.2.6.8 and 6.1.1.4'
H H 0.0000 0.0000 'International Tables Vol C Tables 4.2.6.8 and 6.1.1.4'
B B 0.0013 0.0007 'International Tables Vol C Tables 4.2.6.8 and 6.1.1.4'
Cu Cu 0.3201 1.2651 'International Tables Vol C Tables 4.2.6.8 and 6.1.1.4'
F F 0.0171 0.0103 'International Tables Vol C Tables 4.2.6.8 and 6.1.1.4'
N N 0.0061 0.0033 'International Tables Vol C Tables 4.2.6.8 and 6.1.1.4'

loop_
_geom_angle_atom_site_label_1
_geom_angle_atom_site_label_2
_geom_angle_atom_site_label_3
_geom_angle
_geom_angle_site_symmetry_1
_geom_angle_site_symmetry_3
N3 Cu1 N5 92.0(3) . .
N3 Cu1 N1 173.1(3) . .
N5 Cu1 N1 94.8(3) . .
N3 Cu1 N2 95.2(3) . .
N5 Cu1 N2 141.8(2) . .
N1 Cu1 N2 78.7(3) . .
N3 Cu1 N8 89.9(2) . .
N5 Cu1 N8 99.3(2) . .
N1 Cu1 N8 90.1(2) . .
N2 Cu1 N8 118.1(2) . .
C16 Cu2 C27 116.5(3) . 3_554
C16 Cu2 N6 123.9(3) . .
C27 Cu2 N6 107.5(2) 3_554 .
C16 Cu2 N7 111.7(3) . .
C27 Cu2 N7 113.1(3) 3_554 .
N6 Cu2 N7 78.1(3) . .
C5 N1 C1 118.3(7) . .
C5 N1 Cu1 116.7(6) . .
C1 N1 Cu1 124.4(6) . .
C10 N2 C6 115.9(7) . .
C10 N2 Cu1 127.6(6) . .
C6 N2 Cu1 116.4(6) . .
C11 N3 C15 113.5(8) . .
C11 N3 Cu1 125.8(6) . .
C15 N3 Cu1 120.0(6) . .
C13 N4 H4A 120.2 . .
C13 N4 H4B 119.8 . .
H4A N4 H4B 120.0 . .
C16 N5 Cu1 175.3(6) . .
C17 N6 C21 115.5(7) . .
C17 N6 Cu2 127.2(6) . .
C21 N6 Cu2 115.3(5) . .
C22 N7 C26 117.6(7) . .
C22 N7 Cu2 115.7(6) . .
C26 N7 Cu2 126.6(7) . .
C27 N8 Cu1 173.1(5) . .
N1 C1 C2 122.7(8) . .
N1 C1 H1 118.7 . .
C2 C1 H1 118.7 . .
C1 C2 C3 116.7(9) . .
C1 C2 H2 121.6 . .
C3 C2 H2 121.6 . .
C4 C3 C2 121.9(10) . .
C4 C3 H3 119.0 . .
C2 C3 H3 119.0 . .
C3 C4 C5 118.0(9) . .
C3 C4 H4 121.0 . .
C5 C4 H4 121.0 . .
N1 C5 C4 122.4(8) . .
N1 C5 C6 114.5(8) . .
C4 C5 C6 123.1(8) . .
N2 C6 C7 122.2(8) . .
N2 C6 C5 112.7(7) . .
C7 C6 C5 125.1(8) . .
C6 C7 C8 119.6(9) . .
C6 C7 H7 120.2 . .
C8 C7 H7 120.2 . .
C7 C8 C9 119.5(9) . .
C7 C8 H8 120.2 . .
C9 C8 H8 120.2 . .
C10 C9 C8 116.4(9) . .
C10 C9 H9 121.8 . .
C8 C9 H9 121.8 . .
N2 C10 C9 126.4(9) . .
N2 C10 H10 116.8 . .
C9 C10 H10 116.8 . .
N3 C11 C12 124.4(8) . .
N3 C11 H11 117.8 . .
C12 C11 H11 117.8 . .
C13 C12 C11 118.5(8) . .
C13 C12 H12 120.7 . .
C11 C12 H12 120.7 . .
C14 C13 C12 118.6(8) . .
C14 C13 N4 120.6(10) . .
C12 C13 N4 120.9(10) . .
C15 C14 C13 116.3(9) . .
C15 C14 H14 121.9 . .
C13 C14 H14 121.9 . .
N3 C15 C14 128.6(9) . .
N3 C15 H15 115.7 . .
C14 C15 H15 115.7 . .
N5 C16 Cu2 167.8(7) . .
N6 C17 C18 125.4(9) . .
N6 C17 H17 117.3 . .
C18 C17 H17 117.3 . .
C19 C18 C17 118.8(9) . .
C19 C18 H18 120.6 . .
C17 C18 H18 120.6 . .
C18 C19 C20 117.3(9) . .
C18 C19 H19 121.3 . .
C20 C19 H19 121.3 . .
C21 C20 C19 122.0(8) . .
C21 C20 H20 119.0 . .
C19 C20 H20 119.0 . .
C20 C21 N6 120.9(8) . .
C20 C21 C22 124.4(9) . .
N6 C21 C22 114.7(8) . .
N7 C22 C23 121.1(8) . .
N7 C22 C21 115.2(8) . .
C23 C22 C21 123.6(9) . .
C24 C23 C22 118.3(9) . .
C24 C23 H23 120.9 . .
C22 C23 H23 120.9 . .
C25 C24 C23 120.6(9) . .
C25 C24 H24 119.7 . .
C23 C24 H24 119.7 . .
C24 C25 C26 119.0(10) . .
C24 C25 H25 120.5 . .
C26 C25 H25 120.5 . .
C25 C26 N7 123.5(9) . .
C25 C26 H26 118.3 . .
N7 C26 H26 118.3 . .
N8 C27 Cu2 174.8(6) . 3_545
N9 C28 C29 175.6(15) . .
C28 C29 H29A 109.5 . .
C28 C29 H29B 109.5 . .
H29A C29 H29B 109.5 . .
C28 C29 H29C 109.5 . .
H29A C29 H29C 109.5 . .
H29B C29 H29C 109.5 . .
F2 B1 F3 114.4(18) . .
F2 B1 F1 111.0(18) . .
F3 B1 F1 114.9(13) . .
F2 B1 F4 109.3(14) . .
F3 B1 F4 103.8(18) . .
F1 B1 F4 102.4(16) . .

loop_
_geom_bond_atom_site_label_1
_geom_bond_atom_site_label_2
_geom_bond_distance
_geom_bond_site_symmetry_2
Cu1 N3 1.984(6) .
Cu1 N5 1.990(6) .
Cu1 N1 2.008(7) .
Cu1 N2 2.016(6) .
Cu1 N8 2.046(7) .
Cu2 C16 1.862(8) .
Cu2 C27 1.883(9) 3_554
Cu2 N6 2.049(6) .
Cu2 N7 2.074(6) .
N1 C5 1.318(9) .
N1 C1 1.349(8) .
N2 C10 1.331(9) .
N2 C6 1.346(8) .
N3 C11 1.305(8) .
N3 C15 1.335(8) .
N4 C13 1.393(9) .
N4 H4A 0.8601 .
N4 H4B 0.8598 .
N5 C16 1.172(7) .
N6 C17 1.355(7) .
N6 C21 1.370(9) .
N7 C22 1.339(9) .
N7 C26 1.367(8) .
N8 C27 1.203(7) .
C1 C2 1.383(10) .
C1 H1 0.9300 .
C2 C3 1.392(11) .
C2 H2 0.9300 .
C3 C4 1.320(10) .
C3 H3 0.9300 .
C4 C5 1.414(10) .
C4 H4 0.9300 .
C5 C6 1.483(10) .
C6 C7 1.357(9) .
C7 C8 1.373(12) .
C7 H7 0.9300 .
C8 C9 1.373(11) .
C8 H8 0.9300 .
C9 C10 1.347(10) .
C9 H9 0.9300 .
C10 H10 0.9300 .
C11 C12 1.386(10) .
C11 H11 0.9300 .
C12 C13 1.380(10) .
C12 H12 0.9300 .
C13 C14 1.367(10) .
C14 C15 1.342(9) .
C14 H14 0.9300 .
C15 H15 0.9300 .
C17 C18 1.359(9) .
C17 H17 0.9300 .
C18 C19 1.351(10) .
C18 H18 0.9300 .
C19 C20 1.401(11) .
C19 H19 0.9300 .
C20 C21 1.351(9) .
C20 H20 0.9300 .
C21 C22 1.446(9) .
C22 C23 1.399(9) .
C23 C24 1.384(11) .
C23 H23 0.9300 .
C24 C25 1.339(11) .
C24 H24 0.9300 .
C25 C26 1.345(10) .
C25 H25 0.9300 .
C26 H26 0.9300 .
C27 Cu2 1.883(9) 3_545
N9 C28 1.110(13) .
C28 C29 1.421(12) .
C29 H29A 0.9600 .
C29 H29B 0.9600 .
C29 H29C 0.9600 .
F1 B1 1.271(18) .
F2 B1 1.204(17) .
F3 B1 1.259(13) .
F4 B1 1.33(2) .

loop_
_geom_torsion_atom_site_label_1
_geom_torsion_atom_site_label_2
_geom_torsion_atom_site_label_3
_geom_torsion_atom_site_label_4
_geom_torsion
_geom_torsion_site_symmetry_1
_geom_torsion_site_symmetry_4
N3 Cu1 N1 C5 -19(3) . .
N5 Cu1 N1 C5 150.8(6) . .
N2 Cu1 N1 C5 8.8(6) . .
N8 Cu1 N1 C5 -109.9(6) . .
N3 Cu1 N1 C1 152(2) . .
N5 Cu1 N1 C1 -38.1(7) . .
N2 Cu1 N1 C1 180.0(7) . .
N8 Cu1 N1 C1 61.2(7) . .
N3 Cu1 N2 C10 -7.2(6) . .
N5 Cu1 N2 C10 92.7(7) . .
N1 Cu1 N2 C10 176.1(6) . .
N8 Cu1 N2 C10 -100.0(6) . .
N3 Cu1 N2 C6 168.3(5) . .
N5 Cu1 N2 C6 -91.7(6) . .
N1 Cu1 N2 C6 -8.4(5) . .
N8 Cu1 N2 C6 75.6(5) . .
N5 Cu1 N3 C11 -29.1(7) . .
N1 Cu1 N3 C11 141(2) . .
N2 Cu1 N3 C11 113.3(7) . .
N8 Cu1 N3 C11 -128.4(7) . .
N5 Cu1 N3 C15 140.6(6) . .
N1 Cu1 N3 C15 -49(3) . .
N2 Cu1 N3 C15 -76.9(6) . .
N8 Cu1 N3 C15 41.3(6) . .
N3 Cu1 N5 C16 23(7) . .
N1 Cu1 N5 C16 -156(7) . .
N2 Cu1 N5 C16 -78(7) . .
N8 Cu1 N5 C16 113(7) . .
C16 Cu2 N6 C17 -82.1(7) . .
C27 Cu2 N6 C17 58.9(7) 3_554 .
N7 Cu2 N6 C17 169.6(7) . .
C16 Cu2 N6 C21 114.5(6) . .
C27 Cu2 N6 C21 -104.6(5) 3_554 .
N7 Cu2 N6 C21 6.1(5) . .
C16 Cu2 N7 C22 -122.3(6) . .
C27 Cu2 N7 C22 103.9(5) 3_554 .
N6 Cu2 N7 C22 -0.3(5) . .
C16 Cu2 N7 C26 52.5(7) . .
C27 Cu2 N7 C26 -81.3(7) 3_554 .
N6 Cu2 N7 C26 174.5(7) . .
N3 Cu1 N8 C27 47(5) . .
N5 Cu1 N8 C27 -45(5) . .
N1 Cu1 N8 C27 -140(5) . .
N2 Cu1 N8 C27 142(5) . .
C5 N1 C1 C2 -0.5(12) . .
Cu1 N1 C1 C2 -171.5(6) . .
N1 C1 C2 C3 -0.2(13) . .
C1 C2 C3 C4 1.3(14) . .
C2 C3 C4 C5 -1.6(14) . .
C1 N1 C5 C4 0.2(11) . .
Cu1 N1 C5 C4 171.9(5) . .
C1 N1 C5 C6 -179.5(6) . .
Cu1 N1 C5 C6 -7.9(8) . .
C3 C4 C5 N1 0.8(12) . .
C3 C4 C5 C6 -179.4(7) . .
C10 N2 C6 C7 1.0(10) . .
Cu1 N2 C6 C7 -175.1(5) . .
C10 N2 C6 C5 -177.2(6) . .
Cu1 N2 C6 C5 6.7(7) . .
N1 C5 C6 N2 0.7(9) . .
C4 C5 C6 N2 -179.0(7) . .
N1 C5 C6 C7 -177.4(7) . .
C4 C5 C6 C7 2.8(11) . .
N2 C6 C7 C8 -1.6(12) . .
C5 C6 C7 C8 176.4(8) . .
C6 C7 C8 C9 1.7(14) . .
C7 C8 C9 C10 -1.2(15) . .
C6 N2 C10 C9 -0.5(12) . .
Cu1 N2 C10 C9 175.0(6) . .
C8 C9 C10 N2 0.7(14) . .
C15 N3 C11 C12 -2.5(12) . .
Cu1 N3 C11 C12 167.9(6) . .
N3 C11 C12 C13 0.0(13) . .
C11 C12 C13 C14 3.2(13) . .
C11 C12 C13 N4 -176.5(8) . .
C12 C13 C14 C15 -3.5(13) . .
N4 C13 C14 C15 176.2(7) . .
C11 N3 C15 C14 2.1(13) . .
Cu1 N3 C15 C14 -168.9(7) . .
C13 C14 C15 N3 0.9(14) . .
Cu1 N5 C16 Cu2 47(10) . .
C27 Cu2 C16 N5 49(3) 3_554 .
N6 Cu2 C16 N5 -173(3) . .
N7 Cu2 C16 N5 -83(3) . .
C21 N6 C17 C18 -2.0(11) . .
Cu2 N6 C17 C18 -165.5(6) . .
N6 C17 C18 C19 1.7(13) . .
C17 C18 C19 C20 -0.8(13) . .
C18 C19 C20 C21 0.4(13) . .
C19 C20 C21 N6 -0.8(11) . .
C19 C20 C21 C22 176.7(8) . .
C17 N6 C21 C20 1.5(10) . .
Cu2 N6 C21 C20 167.0(5) . .
C17 N6 C21 C22 -176.2(6) . .
Cu2 N6 C21 C22 -10.8(8) . .
C26 N7 C22 C23 0.4(11) . .
Cu2 N7 C22 C23 175.7(5) . .
C26 N7 C22 C21 179.4(7) . .
Cu2 N7 C22 C21 -5.3(8) . .
C20 C21 C22 N7 -167.1(7) . .
N6 C21 C22 N7 10.6(9) . .
C20 C21 C22 C23 11.9(11) . .
N6 C21 C22 C23 -170.5(6) . .
N7 C22 C23 C24 1.1(11) . .
C21 C22 C23 C24 -177.8(7) . .
C22 C23 C24 C25 -1.4(14) . .
C23 C24 C25 C26 0.2(15) . .
C24 C25 C26 N7 1.4(15) . .
C22 N7 C26 C25 -1.7(12) . .
Cu2 N7 C26 C25 -176.4(6) . .
Cu1 N8 C27 Cu2 -141(5) . 3_545
